data_4085783
loop_
_publ_author_name
'Raible, Benjamin'
'Gierz, Verena'
'Kunz, Doris'

_publ_section_title
;
 Identifying and Rationalizing the Conditions for the Isomerization of
 1,5-Cyclooctadiene in Iridium Complexes by Experimental and Theoretical
 Mechanistic Studies
;
_journal_issue 10
_journal_name_full Organometallics
_journal_page_first 2018
_journal_paper_doi 10.1021/acs.organomet.5b00267
_journal_volume 34
_journal_year 2015
_chemical_formula_moiety 'C24 H31 F3 Ir N4 O2, F6 P'
_chemical_formula_sum 'C24 H31 F9 Ir N4 O2 P'
_chemical_formula_weight 801.70
_space_group_crystal_system triclinic
_space_group_IT_number 2
_space_group_name_Hall '-P 1'
_space_group_name_H-M_alt 'P -1'
_symmetry_space_group_name_Hall '-P 1'
_symmetry_space_group_name_H-M 'P -1'
_atom_sites_solution_hydrogens mixed
_audit_creation_method SHELXL-2013
_audit_update_record
;
2014-03-12 # Formatted by publCIF
;
_cell_angle_alpha 100.9240(10)
_cell_angle_beta 100.4980(10)
_cell_angle_gamma 113.8930(10)
_cell_formula_units_Z 2
_cell_length_a 9.3868(2)
_cell_length_b 11.0066(2)
_cell_length_c 15.4792(3)
_cell_measurement_temperature 100(2)
_cell_volume 1374.69(5)
_computing_cell_refinement saint
_computing_data_collection cosmo
_computing_data_reduction saint
_computing_structure_refinement 'SHELXL-2013 (Sheldrick, 2013)'
_computing_structure_solution shelxs
_diffrn_ambient_temperature 100(2)
_diffrn_measured_fraction_theta_full 0.999
_diffrn_measured_fraction_theta_max 0.990
_diffrn_measurement_device_type 'SMART APEX II DUO'
_diffrn_measurement_method omega/phi-scans
_diffrn_radiation_type MoK\a
_diffrn_radiation_wavelength 0.71073
_diffrn_reflns_av_R_equivalents 0.0469
_diffrn_reflns_av_unetI/netI 0.0412
_diffrn_reflns_laue_measured_fraction_full 0.999
_diffrn_reflns_laue_measured_fraction_max 0.990
_diffrn_reflns_limit_h_max 13
_diffrn_reflns_limit_h_min -13
_diffrn_reflns_limit_k_max 15
_diffrn_reflns_limit_k_min -15
_diffrn_reflns_limit_l_max 22
_diffrn_reflns_limit_l_min -22
_diffrn_reflns_number 46639
_diffrn_reflns_point_group_measured_fraction_full 0.999
_diffrn_reflns_point_group_measured_fraction_max 0.990
_diffrn_reflns_theta_full 25.242
_diffrn_reflns_theta_max 30.698
_diffrn_reflns_theta_min 2.117
_diffrn_source 'fine-focus sealed tube'
_exptl_absorpt_coefficient_mu 5.007
_exptl_absorpt_correction_T_max 0.9059
_exptl_absorpt_correction_T_min 0.6398
_exptl_absorpt_correction_type numerical
_exptl_absorpt_process_details sadabs
_exptl_crystal_colour colourless
_exptl_crystal_density_diffrn 1.937
_exptl_crystal_description plate
_exptl_crystal_F_000 784
_exptl_crystal_size_max 0.130
_exptl_crystal_size_mid 0.079
_exptl_crystal_size_min 0.027
_refine_diff_density_max 0.980
_refine_diff_density_min -1.446
_refine_diff_density_rms 0.137
_refine_ls_extinction_method none
_refine_ls_goodness_of_fit_ref 1.030
_refine_ls_hydrogen_treatment mixed
_refine_ls_matrix_type full
_refine_ls_number_parameters 388
_refine_ls_number_reflns 8459
_refine_ls_number_restraints 1
_refine_ls_restrained_S_all 1.030
_refine_ls_R_factor_all 0.0348
_refine_ls_R_factor_gt 0.0252
_refine_ls_shift/su_max 0.001
_refine_ls_shift/su_mean 0.000
_refine_ls_structure_factor_coef Fsqd
_refine_ls_weighting_details
;
 w=1/[\s^2^(Fo^2^)+(0.0164P)^2^+1.0568P]
 where P=(Fo^2^+2Fc^2^)/3
;
_refine_ls_weighting_scheme calc
_refine_ls_wR_factor_gt 0.0442
_refine_ls_wR_factor_ref 0.0463
_reflns_Friedel_coverage 0.000
_reflns_number_gt 7418
_reflns_number_total 8459
_reflns_threshold_expression 'I > 2\s(I)'
_cod_data_source_file om5b00267_si_002.cif
_cod_data_source_block compd7a
_cod_depositor_comments 'Adding full bibliography for 4085781--4085783.cif.'
_cod_original_cell_volume 1374.68(5)
_cod_database_code 4085783
_shelx_space_group_comment
;
The symmetry employed for this shelxl refinement is uniquely defined
by the following loop, which should always be used as a source of
symmetry information in preference to the above space-group names.
They are only intended as comments.
;
_shelx_estimated_absorpt_t_min 0.562
_shelx_estimated_absorpt_t_max 0.877
_shelxl_version_number 2013-2

loop_
_space_group_symop_operation_xyz
'x, y, z'
'-x, -y, -z'

loop_
_atom_site_label
_atom_site_type_symbol
_atom_site_fract_x
_atom_site_fract_y
_atom_site_fract_z
_atom_site_U_iso_or_equiv
_atom_site_adp_type
_atom_site_occupancy
_atom_site_site_symmetry_order
_atom_site_calc_flag
_atom_site_refinement_flags_posn
_atom_site_refinement_flags_adp
Ir1 Ir 0.11689(2) 0.38413(2) 0.24244(2) 0.01133(3) Uani 1 1 d D .
H1 H 0.092(3) 0.429(3) 0.3396(8) 0.019(7) Uiso 1 1 d D .
C1 C 0.2118(3) 0.2690(3) 0.30257(16) 0.0139(5) Uani 1 1 d . .
N2 N 0.1886(2) 0.1449(2) 0.31606(14) 0.0152(4) Uani 1 1 d . .
C3 C 0.3288(3) 0.1549(3) 0.37290(17) 0.0183(5) Uani 1 1 d . .
H3 H 0.3408 0.0811 0.3913 0.022 Uiso 1 1 calc R U
C3A C 0.4460(3) 0.2895(3) 0.39745(17) 0.0163(5) Uani 1 1 d . .
C4 C 0.6128(3) 0.3796(3) 0.45277(17) 0.0195(6) Uani 1 1 d . .
H4 H 0.6713 0.3437 0.4880 0.023 Uiso 1 1 calc R U
C5 C 0.6856(3) 0.5146(3) 0.45453(17) 0.0204(6) Uani 1 1 d . .
H5 H 0.7954 0.5721 0.4907 0.025 Uiso 1 1 calc R U
C5A C 0.5996(3) 0.5734(3) 0.40244(17) 0.0177(5) Uani 1 1 d . .
C6 C 0.6191(3) 0.6930(3) 0.38267(17) 0.0195(6) Uani 1 1 d . .
H6 H 0.7166 0.7782 0.4041 0.023 Uiso 1 1 calc R U
N7 N 0.4716(2) 0.6696(2) 0.32552(14) 0.0165(4) Uani 1 1 d . .
C8 C 0.3570(3) 0.5357(3) 0.30669(17) 0.0151(5) Uani 1 1 d . .
N9 N 0.4390(2) 0.4842(2) 0.35454(14) 0.0145(4) Uani 1 1 d . .
N10 N 0.3662(2) 0.3511(2) 0.35395(14) 0.0147(4) Uani 1 1 d . .
C11 C 0.0384(3) 0.0126(3) 0.27562(19) 0.0200(5) Uani 1 1 d . .
H11A H -0.0486 0.0297 0.2420 0.024 Uiso 1 1 calc R U
H11B H 0.0028 -0.0250 0.3254 0.024 Uiso 1 1 calc R U
C12 C 0.0632(4) -0.0938(3) 0.2101(2) 0.0282(7) Uani 1 1 d . .
H12A H -0.0393 -0.1818 0.1861 0.034 Uiso 1 1 calc R U
H12B H 0.1480 -0.1127 0.2443 0.034 Uiso 1 1 calc R U
C13 C 0.1138(4) -0.0449(4) 0.1294(2) 0.0378(8) Uani 1 1 d . .
H13A H 0.0352 -0.0181 0.0986 0.057 Uiso 1 1 calc R U
H13B H 0.1166 -0.1205 0.0858 0.057 Uiso 1 1 calc R U
H13C H 0.2221 0.0352 0.1522 0.057 Uiso 1 1 calc R U
C14 C 0.4513(3) 0.7768(3) 0.28951(18) 0.0188(5) Uani 1 1 d . .
H14A H 0.5017 0.8650 0.3398 0.023 Uiso 1 1 calc R U
H14B H 0.3337 0.7494 0.2671 0.023 Uiso 1 1 calc R U
C15 C 0.5270(4) 0.8005(3) 0.2119(2) 0.0299(7) Uani 1 1 d . .
H15A H 0.6450 0.8296 0.2343 0.036 Uiso 1 1 calc R U
H15B H 0.4775 0.7124 0.1615 0.036 Uiso 1 1 calc R U
C16 C 0.5020(4) 0.9106(3) 0.1756(2) 0.0339(7) Uani 1 1 d . .
H16A H 0.3851 0.8806 0.1518 0.051 Uiso 1 1 calc R U
H16B H 0.5531 0.9246 0.1261 0.051 Uiso 1 1 calc R U
H16C H 0.5514 0.9979 0.2253 0.051 Uiso 1 1 calc R U
C17 C 0.0364(3) 0.4971(3) 0.15397(18) 0.0171(5) Uani 1 1 d . .
H17 H 0.136(4) 0.562(3) 0.1455(19) 0.020 Uiso 1 1 d . U
C18 C 0.0041(3) 0.5314(3) 0.23659(18) 0.0161(5) Uani 1 1 d . .
H18 H 0.085(3) 0.617(3) 0.283(2) 0.019 Uiso 1 1 d . U
C19 C -0.1660(3) 0.4703(3) 0.24797(18) 0.0178(5) Uani 1 1 d . .
H19A H -0.2457 0.4486 0.1887 0.021 Uiso 1 1 calc R U
H19B H -0.1745 0.5413 0.2938 0.021 Uiso 1 1 calc R U
C20 C -0.2114(3) 0.3379(3) 0.27882(18) 0.0183(5) Uani 1 1 d . .
H20A H -0.1789 0.3652 0.3468 0.022 Uiso 1 1 calc R U
H20B H -0.3312 0.2816 0.2569 0.022 Uiso 1 1 calc R U
C21 C -0.1348(3) 0.2485(3) 0.24496(18) 0.0151(5) Uani 1 1 d . .
H21 H -0.122(3) 0.194(3) 0.2822(19) 0.018 Uiso 1 1 d . U
C22 C -0.1262(3) 0.2139(3) 0.15582(18) 0.0161(5) Uani 1 1 d . .
H22 H -0.104(3) 0.134(3) 0.1405(19) 0.019 Uiso 1 1 d . U
C23 C -0.2042(3) 0.2559(3) 0.07970(18) 0.0195(5) Uani 1 1 d . .
H23A H -0.2985 0.2656 0.0937 0.023 Uiso 1 1 calc R U
H23B H -0.2456 0.1806 0.0214 0.023 Uiso 1 1 calc R U
C24 C -0.0887(3) 0.3920(3) 0.06626(17) 0.0195(5) Uani 1 1 d . .
H24A H -0.0315 0.3707 0.0224 0.023 Uiso 1 1 calc R U
H24B H -0.1539 0.4339 0.0385 0.023 Uiso 1 1 calc R U
O25 O 0.1823(2) 0.32564(19) 0.11591(12) 0.0177(4) Uani 1 1 d . .
O26 O 0.4228(2) 0.3295(3) 0.17733(14) 0.0346(5) Uani 1 1 d . .
C27 C 0.3144(3) 0.3202(3) 0.11442(18) 0.0171(5) Uani 1 1 d . .
C28 C 0.3363(3) 0.2955(3) 0.0182(2) 0.0277(7) Uani 1 1 d . .
F29 F 0.2793(3) 0.1592(2) -0.02173(14) 0.0490(5) Uani 1 1 d . .
F30 F 0.2593(2) 0.3420(2) -0.03818(12) 0.0379(5) Uani 1 1 d . .
F31 F 0.4932(2) 0.3562(2) 0.02021(12) 0.0413(5) Uani 1 1 d . .
P1 P 0.86545(8) 0.16744(7) 0.50805(5) 0.01700(13) Uani 1 1 d . .
F1 F 1.00663(19) 0.20354(17) 0.59833(11) 0.0277(4) Uani 1 1 d . .
F2 F 0.91584(18) 0.32969(16) 0.52652(11) 0.0241(3) Uani 1 1 d . .
F3 F 0.74115(19) 0.15455(18) 0.56840(12) 0.0310(4) Uani 1 1 d . .
F4 F 0.8160(2) 0.00599(17) 0.49062(12) 0.0343(4) Uani 1 1 d . .
F5 F 0.9905(2) 0.18145(18) 0.44830(12) 0.0341(4) Uani 1 1 d . .
F6 F 0.7239(2) 0.13185(18) 0.41800(12) 0.0358(4) Uani 1 1 d . .

loop_
_atom_site_aniso_label
_atom_site_aniso_U_11
_atom_site_aniso_U_22
_atom_site_aniso_U_33
_atom_site_aniso_U_23
_atom_site_aniso_U_13
_atom_site_aniso_U_12
Ir1 0.00933(4) 0.01261(5) 0.01241(5) 0.00377(3) 0.00311(3) 0.00531(3)
C1 0.0138(11) 0.0155(12) 0.0133(12) 0.0023(10) 0.0059(9) 0.0074(10)
N2 0.0166(10) 0.0151(11) 0.0164(10) 0.0059(8) 0.0059(8) 0.0085(9)
C3 0.0229(13) 0.0240(14) 0.0152(12) 0.0078(11) 0.0061(10) 0.0163(11)
C3A 0.0181(12) 0.0246(14) 0.0123(12) 0.0068(10) 0.0063(10) 0.0141(11)
C4 0.0155(12) 0.0333(16) 0.0121(12) 0.0042(11) 0.0035(10) 0.0148(12)
C5 0.0140(12) 0.0322(16) 0.0121(12) 0.0013(11) 0.0022(10) 0.0107(11)
C5A 0.0094(11) 0.0271(14) 0.0112(11) -0.0010(10) 0.0029(9) 0.0061(10)
C6 0.0124(11) 0.0209(14) 0.0171(13) -0.0014(11) 0.0037(10) 0.0031(10)
N7 0.0125(10) 0.0162(11) 0.0180(11) 0.0023(9) 0.0052(8) 0.0048(8)
C8 0.0131(11) 0.0161(12) 0.0151(12) 0.0032(10) 0.0049(10) 0.0061(10)
N9 0.0110(9) 0.0162(11) 0.0131(10) 0.0025(8) 0.0015(8) 0.0049(8)
N10 0.0140(10) 0.0169(11) 0.0132(10) 0.0039(8) 0.0030(8) 0.0076(9)
C11 0.0209(13) 0.0170(13) 0.0236(14) 0.0084(11) 0.0065(11) 0.0088(11)
C12 0.0282(15) 0.0197(15) 0.0325(16) -0.0012(12) 0.0010(13) 0.0139(12)
C13 0.0404(18) 0.040(2) 0.0303(17) -0.0026(15) 0.0112(15) 0.0215(16)
C14 0.0183(12) 0.0137(13) 0.0220(13) 0.0039(10) 0.0070(11) 0.0051(10)
C15 0.0316(16) 0.0365(18) 0.0342(17) 0.0175(14) 0.0190(14) 0.0204(14)
C16 0.0350(17) 0.0347(18) 0.0358(18) 0.0182(15) 0.0151(14) 0.0141(15)
C17 0.0172(12) 0.0187(13) 0.0194(13) 0.0104(11) 0.0058(10) 0.0098(11)
C18 0.0161(12) 0.0138(12) 0.0214(13) 0.0056(10) 0.0047(10) 0.0097(10)
C19 0.0178(12) 0.0205(13) 0.0200(13) 0.0057(11) 0.0078(10) 0.0125(11)
C20 0.0153(12) 0.0213(14) 0.0214(13) 0.0071(11) 0.0076(10) 0.0100(11)
C21 0.0117(11) 0.0144(12) 0.0205(13) 0.0078(10) 0.0065(10) 0.0054(10)
C22 0.0107(11) 0.0149(13) 0.0193(13) 0.0035(10) 0.0022(10) 0.0043(10)
C23 0.0173(12) 0.0215(14) 0.0151(12) 0.0028(11) 0.0017(10) 0.0069(11)
C24 0.0211(13) 0.0265(15) 0.0156(12) 0.0096(11) 0.0042(10) 0.0141(12)
O25 0.0143(8) 0.0252(10) 0.0137(9) 0.0036(7) 0.0048(7) 0.0099(8)
O26 0.0256(11) 0.0661(17) 0.0208(11) 0.0111(10) 0.0073(9) 0.0296(11)
C27 0.0141(11) 0.0172(13) 0.0191(13) 0.0034(10) 0.0059(10) 0.0067(10)
C28 0.0221(14) 0.0402(18) 0.0230(15) 0.0058(13) 0.0077(12) 0.0172(13)
F29 0.0563(13) 0.0432(12) 0.0380(12) -0.0075(9) 0.0139(10) 0.0220(11)
F30 0.0334(10) 0.0660(14) 0.0222(9) 0.0164(9) 0.0092(8) 0.0281(10)
F31 0.0237(9) 0.0717(15) 0.0337(10) 0.0181(10) 0.0162(8) 0.0223(10)
P1 0.0189(3) 0.0134(3) 0.0184(3) 0.0052(3) 0.0060(3) 0.0065(3)
F1 0.0264(9) 0.0294(9) 0.0286(9) 0.0118(7) 0.0021(7) 0.0149(8)
F2 0.0191(8) 0.0139(8) 0.0363(9) 0.0068(7) 0.0017(7) 0.0076(6)
F3 0.0237(8) 0.0319(10) 0.0356(10) 0.0073(8) 0.0164(8) 0.0088(8)
F4 0.0481(11) 0.0141(8) 0.0410(11) 0.0085(7) 0.0184(9) 0.0118(8)
F5 0.0436(10) 0.0317(10) 0.0374(10) 0.0137(8) 0.0282(9) 0.0184(9)
F6 0.0337(10) 0.0280(10) 0.0267(9) 0.0055(8) -0.0060(8) 0.0033(8)

loop_
_atom_type_symbol
_atom_type_description
_atom_type_scat_dispersion_real
_atom_type_scat_dispersion_imag
_atom_type_scat_source
C C 0.0033 0.0016 'International Tables Vol C Tables 4.2.6.8 and 6.1.1.4'
N N 0.0061 0.0033 'International Tables Vol C Tables 4.2.6.8 and 6.1.1.4'
O O 0.0106 0.0060 'International Tables Vol C Tables 4.2.6.8 and 6.1.1.4'
F F 0.0171 0.0103 'International Tables Vol C Tables 4.2.6.8 and 6.1.1.4'
P P 0.1023 0.0942 'International Tables Vol C Tables 4.2.6.8 and 6.1.1.4'
Ir Ir -1.4442 7.9887 'International Tables Vol C Tables 4.2.6.8 and 6.1.1.4'
H H 0.0000 0.0000 'International Tables Vol C Tables 4.2.6.8 and 6.1.1.4'

loop_
_geom_angle_atom_site_label_1
_geom_angle_atom_site_label_2
_geom_angle_atom_site_label_3
_geom_angle
C1 Ir1 C8 79.73(10)
C1 Ir1 O25 90.69(8)
C8 Ir1 O25 90.40(8)
C1 Ir1 C22 99.79(10)
C8 Ir1 C22 171.32(9)
O25 Ir1 C22 80.94(8)
C1 Ir1 C21 92.28(9)
C8 Ir1 C21 152.24(10)
O25 Ir1 C21 116.43(8)
C22 Ir1 C21 36.12(9)
C1 Ir1 C17 167.94(9)
C8 Ir1 C17 98.80(10)
O25 Ir1 C17 77.32(8)
C22 Ir1 C17 79.84(10)
C21 Ir1 C17 94.24(9)
C1 Ir1 C18 156.14(9)
C8 Ir1 C18 97.06(10)
O25 Ir1 C18 113.05(8)
C22 Ir1 C18 86.84(10)
C21 Ir1 C18 79.57(9)
C17 Ir1 C18 35.75(9)
N10 C1 N2 101.3(2)
N10 C1 Ir1 110.16(17)
N2 C1 Ir1 148.51(18)
C1 N2 C3 111.5(2)
C1 N2 C11 126.2(2)
C3 N2 C11 122.3(2)
C3A C3 N2 107.9(2)
C3 C3A N10 102.4(2)
C3 C3A C4 141.3(3)
N10 C3A C4 116.3(2)
C5 C4 C3A 120.3(2)
C4 C5 C5A 121.4(2)
C6 C5A N9 102.2(2)
C6 C5A C5 142.2(2)
N9 C5A C5 115.6(2)
C5A C6 N7 108.3(2)
C8 N7 C6 111.0(2)
C8 N7 C14 126.5(2)
C6 N7 C14 122.5(2)
N9 C8 N7 101.7(2)
N9 C8 Ir1 110.05(17)
N7 C8 Ir1 148.2(2)
C8 N9 N10 120.2(2)
C8 N9 C5A 116.8(2)
N10 N9 C5A 123.0(2)
N9 N10 C1 119.6(2)
N9 N10 C3A 123.2(2)
C1 N10 C3A 117.0(2)
N2 C11 C12 111.7(2)
C11 C12 C13 112.5(3)
N7 C14 C15 112.5(2)
C16 C15 C14 111.1(2)
C18 C17 C24 125.1(2)
C18 C17 Ir1 73.38(15)
C24 C17 Ir1 108.67(17)
C17 C18 C19 123.1(2)
C17 C18 Ir1 70.87(15)
C19 C18 Ir1 111.88(17)
C18 C19 C20 113.9(2)
C21 C20 C19 114.7(2)
C22 C21 C20 124.8(2)
C22 C21 Ir1 71.73(14)
C20 C21 Ir1 109.55(16)
C21 C22 C23 122.6(2)
C21 C22 Ir1 72.15(14)
C23 C22 Ir1 112.32(17)
C22 C23 C24 113.9(2)
C17 C24 C23 114.0(2)
C27 O25 Ir1 124.75(16)
O26 C27 O25 130.0(2)
O26 C27 C28 116.8(2)
O25 C27 C28 113.2(2)
F30 C28 F31 106.7(2)
F30 C28 F29 107.1(2)
F31 C28 F29 106.6(2)
F30 C28 C27 113.8(2)
F31 C28 C27 112.1(2)
F29 C28 C27 110.2(2)
F4 P1 F1 89.90(10)
F4 P1 F6 90.30(10)
F1 P1 F6 179.71(11)
F4 P1 F5 90.44(10)
F1 P1 F5 89.87(10)
F6 P1 F5 90.33(10)
F4 P1 F3 89.91(10)
F1 P1 F3 89.87(9)
F6 P1 F3 89.92(10)
F5 P1 F3 179.57(12)
F4 P1 F2 179.47(11)
F1 P1 F2 89.61(9)
F6 P1 F2 90.19(9)
F5 P1 F2 89.76(9)
F3 P1 F2 89.89(9)

loop_
_geom_bond_atom_site_label_1
_geom_bond_atom_site_label_2
_geom_bond_distance
Ir1 C1 2.080(3)
Ir1 C8 2.088(2)
Ir1 O25 2.2153(17)
Ir1 C22 2.233(2)
Ir1 C21 2.238(2)
Ir1 C17 2.241(3)
Ir1 C18 2.273(2)
C1 N10 1.340(3)
C1 N2 1.357(3)
N2 C3 1.394(3)
N2 C11 1.472(3)
C3 C3A 1.365(4)
C3A N10 1.369(3)
C3A C4 1.449(4)
C4 C5 1.353(4)
C5 C5A 1.451(4)
C5A C6 1.356(4)
C5A N9 1.379(3)
C6 N7 1.395(3)
N7 C8 1.361(3)
N7 C14 1.460(3)
C8 N9 1.330(3)
N9 N10 1.340(3)
C11 C12 1.520(4)
C12 C13 1.529(5)
C14 C15 1.516(4)
C15 C16 1.510(4)
C17 C18 1.386(4)
C17 C24 1.511(4)
C18 C19 1.519(3)
C19 C20 1.539(4)
C20 C21 1.509(3)
C21 C22 1.386(4)
C22 C23 1.517(4)
C23 C24 1.532(4)
O25 C27 1.269(3)
O26 C27 1.229(3)
C27 C28 1.530(4)
C28 F30 1.336(3)
C28 F31 1.340(3)
C28 F29 1.340(4)
P1 F4 1.5970(18)
P1 F1 1.5985(17)
P1 F6 1.5993(18)
P1 F5 1.5998(17)
P1 F3 1.6024(17)
P1 F2 1.6024(17)
